data_2214165
loop_
_publ_author_name
'Nourredine Benali-Cherif'
'Alima Kateb'
'Houda Boussekine'
'Zina Boutobba'
'Amel Messai'

_publ_section_title
;
 3-Hydroxyanilinium hydrogensulfate
;
_journal_coeditor_code DN2197
_journal_issue 7
_journal_name_full 'Acta Crystallographica Section E'
_journal_page_first o3251
_journal_page_last o3251
_journal_paper_doi 10.1107/S1600536807028978
_journal_volume 63
_journal_year 2007
_chemical_formula_iupac 'C6 H8 N O + , H S1 O4 -'
_chemical_formula_moiety 'C6 H8 N O + , H O4 S -'
_chemical_formula_sum 'C6 H9 N O5 S'
_chemical_formula_weight 207.21
_chemical_name_common 'p-Hydroxyanilinium bisulfate'
_chemical_name_systematic
;
3-Hydroxyanilinium hydrogensulfate
;
_space_group_IT_number 4
_symmetry_cell_setting monoclinic
_symmetry_space_group_name_Hall 'P 2yb'
_symmetry_space_group_name_H-M 'P 1 21 1'
_atom_sites_solution_hydrogens geom
_atom_sites_solution_primary direct
_atom_sites_solution_secondary difmap
_cell_angle_alpha 90.00
_cell_angle_beta 98.829(2)
_cell_angle_gamma 90.00
_cell_formula_units_Z 2
_cell_length_a 7.3142(3)
_cell_length_b 5.8612(2)
_cell_length_c 9.8969(2)
_cell_measurement_reflns_used 5862
_cell_measurement_temperature 293(2)
_cell_measurement_theta_max 29.95
_cell_measurement_theta_min 2.08
_cell_volume 419.25(2)
_computing_cell_refinement 'DENZO and SCALEPACK (Otwinowski & Minor, 1997)'
_computing_data_collection 'KappaCCD Server Software (Nonius, 1998)'
_computing_data_reduction 'DENZO and SCALEPACK'
_computing_molecular_graphics 'ORTEP-3 (Farrugia, 1997) and PLATON (Spek, 2003)'
_computing_publication_material 'WinGX (Farrugia, 1999)'
_computing_structure_refinement 'SHELXL97 (Sheldrick, 1997)'
_computing_structure_solution 'SIR2004 (Burla <i>et al.</i>,  2005)'
_diffrn_ambient_temperature 293(2)
_diffrn_measured_fraction_theta_full 0.989
_diffrn_measured_fraction_theta_max 0.989
_diffrn_measurement_device KappaCCD
_diffrn_measurement_device_type 'Nonius KappaCCD area-detector'
_diffrn_measurement_method \w/\q
_diffrn_radiation_monochromator graphite
_diffrn_radiation_source 'fine-focus sealed tube'
_diffrn_radiation_type MoK\a
_diffrn_radiation_wavelength 0.71073
_diffrn_reflns_av_R_equivalents 0.0428
_diffrn_reflns_av_sigmaI/netI 0.0367
_diffrn_reflns_limit_h_max 10
_diffrn_reflns_limit_h_min -8
_diffrn_reflns_limit_k_max 8
_diffrn_reflns_limit_k_min -7
_diffrn_reflns_limit_l_max 13
_diffrn_reflns_limit_l_min -13
_diffrn_reflns_number 5851
_diffrn_reflns_theta_full 29.95
_diffrn_reflns_theta_max 29.95
_diffrn_reflns_theta_min 2.08
_diffrn_standards_number 0
_exptl_absorpt_coefficient_mu 0.376
_exptl_absorpt_correction_type none
_exptl_crystal_colour colourless
_exptl_crystal_density_diffrn 1.641
_exptl_crystal_density_method 'not measured'
_exptl_crystal_description prism
_exptl_crystal_F_000 216
_exptl_crystal_size_max 0.15
_exptl_crystal_size_mid 0.12
_exptl_crystal_size_min 0.10
_refine_diff_density_max 0.320
_refine_diff_density_min -0.446
_refine_ls_abs_structure_details 'Flack (1983), with 1095 Friedel pairs'
_refine_ls_abs_structure_Flack -0.02(8)
_refine_ls_extinction_method none
_refine_ls_goodness_of_fit_ref 1.143
_refine_ls_hydrogen_treatment constr
_refine_ls_matrix_type full
_refine_ls_number_parameters 121
_refine_ls_number_reflns 2241
_refine_ls_number_restraints 1
_refine_ls_restrained_S_all 1.142
_refine_ls_R_factor_all 0.0339
_refine_ls_R_factor_gt 0.0303
_refine_ls_shift/su_max 0.001
_refine_ls_shift/su_mean 0.000
_refine_ls_structure_factor_coef Fsqd
_refine_ls_weighting_details 'calc w = 1/[\s^2^(Fo^2^)+(0.0598P)^2^+0.051P] where P=(Fo^2^+2Fc^2^)/3'
_refine_ls_weighting_scheme calc
_refine_ls_wR_factor_gt 0.0848
_refine_ls_wR_factor_ref 0.0993
_reflns_number_gt 2150
_reflns_number_total 2241
_reflns_threshold_expression I>2\s(I)
_cod_data_source_file dn2197.cif
_cod_data_source_block I
_cod_original_sg_symbol_H-M 'P 21'
_cod_database_code 2214165
_cod_database_fobs_code 2214165

loop_
_symmetry_equiv_pos_as_xyz
'x, y, z'
'-x, y+1/2, -z'

loop_
_atom_site_type_symbol
_atom_site_label
_atom_site_fract_x
_atom_site_fract_y
_atom_site_fract_z
_atom_site_U_iso_or_equiv
_atom_site_adp_type
_atom_site_calc_flag
_atom_site_refinement_flags
_atom_site_occupancy
C C1 0.2336(2) 0.1606(4) 0.28583(15) 0.0237(3) Uani d . 1
C C2 0.3143(3) 0.3498(4) 0.35270(18) 0.0280(4) Uani d . 1
H H2 0.3587 0.4675 0.3037 0.034 Uiso calc R 1
C C3 0.3287(3) 0.3631(3) 0.49435(19) 0.0281(4) Uani d . 1
H H3 0.3824 0.4902 0.5408 0.034 Uiso calc R 1
C C4 0.2629(2) 0.1865(4) 0.56539(15) 0.0249(3) Uani d . 1
C C5 0.1808(3) -0.0052(4) 0.4976(2) 0.0310(4) Uani d . 1
H H5 0.1367 -0.1234 0.5463 0.037 Uiso calc R 1
C C6 0.1661(3) -0.0165(4) 0.35594(19) 0.0297(4) Uani d . 1
H H6 0.1112 -0.1424 0.3088 0.036 Uiso calc R 1
N N1 0.2226(2) 0.1419(3) 0.13659(15) 0.0271(3) Uani d . 1
H H1A 0.2343 0.2798 0.1012 0.041 Uiso calc R 1
H H1B 0.1137 0.0826 0.1011 0.041 Uiso calc R 1
H H1C 0.3130 0.0520 0.1171 0.041 Uiso calc R 1
O O41 0.2772(3) 0.1876(3) 0.70515(13) 0.0385(3) Uani d . 1
H H41 0.2966 0.3181 0.7336 0.058 Uiso calc R 1
O O2 0.8476(2) 0.0097(3) 0.04947(17) 0.0373(4) Uani d . 1
O O1 0.8468(2) 0.3880(3) 0.13117(15) 0.0333(3) Uani d . 1
H H1 0.8085 0.4545 0.1941 0.050 Uiso calc R 1
O O3 0.5869(2) 0.2501(3) -0.03018(17) 0.0474(5) Uani d . 1
O O4 0.6326(2) 0.1115(3) 0.20212(15) 0.0334(3) Uani d . 1
S S1 0.71804(5) 0.17750(8) 0.08525(3) 0.02299(12) Uani d . 1

loop_
_atom_site_aniso_label
_atom_site_aniso_U_11
_atom_site_aniso_U_22
_atom_site_aniso_U_33
_atom_site_aniso_U_12
_atom_site_aniso_U_13
_atom_site_aniso_U_23
C1 0.0227(6) 0.0291(9) 0.0187(6) 0.0027(8) 0.0019(5) -0.0021(7)
C2 0.0348(10) 0.0259(9) 0.0246(8) -0.0047(8) 0.0085(7) 0.0005(7)
C3 0.0340(9) 0.0245(9) 0.0260(8) -0.0040(7) 0.0056(7) -0.0035(7)
C4 0.0294(7) 0.0255(8) 0.0202(6) 0.0047(9) 0.0046(5) -0.0006(8)
C5 0.0390(10) 0.0290(10) 0.0253(8) -0.0072(8) 0.0061(7) 0.0017(7)
C6 0.0341(10) 0.0280(10) 0.0261(8) -0.0056(8) 0.0015(7) -0.0035(7)
N1 0.0283(6) 0.0325(10) 0.0202(6) 0.0031(7) 0.0029(5) -0.0008(6)
O41 0.0659(9) 0.0314(7) 0.0192(5) -0.0074(9) 0.0092(5) -0.0022(6)
O2 0.0310(7) 0.0397(9) 0.0432(8) 0.0016(7) 0.0120(6) -0.0167(7)
O1 0.0339(7) 0.0315(8) 0.0366(7) -0.0064(6) 0.0115(6) -0.0055(6)
O3 0.0462(9) 0.0469(9) 0.0423(8) -0.0053(8) -0.0144(7) 0.0167(7)
O4 0.0407(7) 0.0331(8) 0.0303(6) -0.0025(6) 0.0176(6) 0.0004(5)
S1 0.02315(18) 0.0258(2) 0.02035(18) 0.00081(18) 0.00441(12) 0.00186(16)

loop_
_atom_type_symbol
_atom_type_description
_atom_type_scat_dispersion_real
_atom_type_scat_dispersion_imag
_atom_type_scat_source
C C 0.0033 0.0016 'International Tables Vol C Tables 4.2.6.8 and 6.1.1.4'
H H 0.0000 0.0000 'International Tables Vol C Tables 4.2.6.8 and 6.1.1.4'
N N 0.0061 0.0033 'International Tables Vol C Tables 4.2.6.8 and 6.1.1.4'
O O 0.0106 0.0060 'International Tables Vol C Tables 4.2.6.8 and 6.1.1.4'
S S 0.1246 0.1234 'International Tables Vol C Tables 4.2.6.8 and 6.1.1.4'

loop_
_geom_angle_atom_site_label_1
_geom_angle_atom_site_label_2
_geom_angle_atom_site_label_3
_geom_angle
C2 C1 C6 121.59(15)
C2 C1 N1 119.74(18)
C6 C1 N1 118.66(18)
C1 C2 C3 119.31(17)
C1 C2 H2 120.3
C3 C2 H2 120.3
C4 C3 C2 119.56(17)
C4 C3 H3 120.2
C2 C3 H3 120.2
O41 C4 C3 122.2(2)
O41 C4 C5 116.7(2)
C3 C4 C5 121.13(16)
C6 C5 C4 118.94(19)
C6 C5 H5 120.5
C4 C5 H5 120.5
C1 C6 C5 119.47(18)
C1 C6 H6 120.3
C5 C6 H6 120.3
C1 N1 H1A 109.5
C1 N1 H1B 109.5
H1A N1 H1B 109.5
C1 N1 H1C 109.5
H1A N1 H1C 109.5
H1B N1 H1C 109.5
C4 O41 H41 109.5
S1 O1 H1 109.5
O3 S1 O2 112.88(11)
O3 S1 O4 113.33(10)
O2 S1 O4 113.12(10)
O3 S1 O1 107.06(10)
O2 S1 O1 102.60(9)
O4 S1 O1 106.89(9)

loop_
_geom_bond_atom_site_label_1
_geom_bond_atom_site_label_2
_geom_bond_distance
C1 C2 1.377(3)
C1 C6 1.382(3)
C1 N1 1.4709(19)
C2 C3 1.392(3)
C2 H2 0.9300
C3 C4 1.379(3)
C3 H3 0.9300
C4 O41 1.3710(18)
C4 C5 1.396(3)
C5 C6 1.391(3)
C5 H5 0.9300
C6 H6 0.9300
N1 H1A 0.8900
N1 H1B 0.8900
N1 H1C 0.8900
O41 H41 0.8200
O2 S1 1.4467(16)
O1 S1 1.5759(15)
O1 H1 0.8200
O3 S1 1.4389(15)
O4 S1 1.4491(14)

loop_
_geom_hbond_atom_site_label_D
_geom_hbond_atom_site_label_H
_geom_hbond_atom_site_label_A
_geom_hbond_site_symmetry_A
_geom_hbond_distance_DH
_geom_hbond_distance_HA
_geom_hbond_distance_DA
_geom_hbond_angle_DHA
N1 H1A O2 2_655 0.89 2.03 2.830(2) 148.9
N1 H1B O2 1_455 0.89 1.98 2.853(2) 165.9
N1 H1C O3 2_645 0.89 2.14 2.962(2) 152.4
N1 H1C O4 . 0.89 2.39 2.975(2) 123.9
O41 H41 O4 2_656 0.82 1.88 2.695(2) 174.0
O1 H1 O41 2_656 0.82 1.86 2.642(2) 160.2

loop_
_cod_related_entry_id
_cod_related_entry_database
_cod_related_entry_code
1 ChemSpider 40390
